data_7018410
loop_
_publ_author_name
'Sun, Hongsui'
'Ritch, Jamie S.'
'Hayes, Paul G.'

_publ_section_title
;
 Ring-opening polymerisation of rac-lactide mediated by cationic zinc
 complexes featuring P-stereogenic bisphosphinimine ligands.
;
_journal_issue 13
_journal_name_full 'Dalton transactions (Cambridge, England : 2003)'
_journal_page_first 3701
_journal_page_last 3713
_journal_paper_doi 10.1039/c2dt11954d
_journal_volume 41
_journal_year 2012
_chemical_formula_sum 'C85 H75 B Cl2 F24 N2 O P2 Zn'
_chemical_formula_weight 1805.49
_chemical_name_systematic
;
?
;
_space_group_IT_number 14
_symmetry_cell_setting monoclinic
_symmetry_space_group_name_Hall '-P 2yn'
_symmetry_space_group_name_H-M 'P 1 21/n 1'
_atom_sites_solution_hydrogens geom
_atom_sites_solution_primary direct
_atom_sites_solution_secondary difmap
_audit_creation_method SHELXL-97
_cell_angle_alpha 90.00
_cell_angle_beta 114.8180(10)
_cell_angle_gamma 90.00
_cell_formula_units_Z 4
_cell_length_a 23.695(3)
_cell_length_b 16.3001(17)
_cell_length_c 23.842(3)
_cell_measurement_reflns_used 9875
_cell_measurement_temperature 153(2)
_cell_measurement_theta_max 25.46
_cell_measurement_theta_min 2.26
_cell_volume 8358.1(17)
_computing_cell_refinement 'Bruker SMART'
_computing_data_collection 'Bruker SMART'
_computing_data_reduction 'Bruker SAINT'
_computing_molecular_graphics 'Bruker SHELXTL'
_computing_publication_material 'Bruker SHELXTL'
_computing_structure_refinement 'SHELXL-97 (Sheldrick, 1997)'
_computing_structure_solution 'SHELXS-97 (Sheldrick, 1990)'
_diffrn_ambient_temperature 153(2)
_diffrn_measured_fraction_theta_full 0.999
_diffrn_measured_fraction_theta_max 0.994
_diffrn_measurement_device_type 'CCD area detector'
_diffrn_measurement_method 'phi and omega scans'
_diffrn_radiation_monochromator graphite
_diffrn_radiation_source 'fine-focus sealed tube'
_diffrn_radiation_type MoK\a
_diffrn_radiation_wavelength 0.71073
_diffrn_reflns_av_R_equivalents 0.0625
_diffrn_reflns_av_sigmaI/netI 0.0505
_diffrn_reflns_limit_h_max 30
_diffrn_reflns_limit_h_min -30
_diffrn_reflns_limit_k_max 21
_diffrn_reflns_limit_k_min -21
_diffrn_reflns_limit_l_max 30
_diffrn_reflns_limit_l_min -30
_diffrn_reflns_number 118555
_diffrn_reflns_theta_full 25.00
_diffrn_reflns_theta_max 27.54
_diffrn_reflns_theta_min 1.56
_exptl_absorpt_coefficient_mu 0.497
_exptl_absorpt_correction_T_max 0.9392
_exptl_absorpt_correction_T_min 0.8119
_exptl_absorpt_correction_type multi-scan
_exptl_absorpt_process_details 'SADABS (Bruker, 2008)'
_exptl_crystal_colour colorless
_exptl_crystal_density_diffrn 1.435
_exptl_crystal_density_method 'not measured'
_exptl_crystal_description plate
_exptl_crystal_F_000 3688
_exptl_crystal_size_max 0.44
_exptl_crystal_size_mid 0.31
_exptl_crystal_size_min 0.13
_refine_diff_density_max 0.592
_refine_diff_density_min -0.567
_refine_diff_density_rms 0.066
_refine_ls_extinction_method none
_refine_ls_goodness_of_fit_ref 1.095
_refine_ls_hydrogen_treatment constr
_refine_ls_matrix_type full
_refine_ls_number_parameters 1214
_refine_ls_number_reflns 19174
_refine_ls_number_restraints 15
_refine_ls_restrained_S_all 1.095
_refine_ls_R_factor_all 0.0824
_refine_ls_R_factor_gt 0.0568
_refine_ls_shift/su_max 0.001
_refine_ls_shift/su_mean 0.000
_refine_ls_structure_factor_coef Fsqd
_refine_ls_weighting_details 'calc w=1/[\s^2^(Fo^2^)+(0.0465P)^2^+15.5692P] where P=(Fo^2^+2Fc^2^)/3'
_refine_ls_weighting_scheme calc
_refine_ls_wR_factor_gt 0.1538
_refine_ls_wR_factor_ref 0.1610
_reflns_number_gt 13359
_reflns_number_total 19174
_reflns_threshold_expression >2sigma(I)
_cod_data_source_file c2dt11954d.txt
_cod_data_source_block ph10046_0m
_cod_depositor_comments
;
The following automatic conversions were performed:

'_symmetry_cell_setting' value 'Monoclinic' changed to 'monoclinic'
according to /home/saulius/struct/CIF-dictionaries/cif_core.dic
dictionary named 'cif_core.dic' version 2.4.1 from 2010-06-29.

Automatic conversion script
Id: cif_fix_values 1715 2011-07-08 13:25:40Z adriana 
;
_cod_original_cell_volume 8358.1(15)
_cod_original_sg_symbol_H-M P2(1)/n
_cod_database_code 7018410

loop_
_symmetry_equiv_pos_as_xyz
'x, y, z'
'-x+1/2, y+1/2, -z+1/2'
'-x, -y, -z'
'x-1/2, -y-1/2, z-1/2'

loop_
_atom_site_label
_atom_site_type_symbol
_atom_site_fract_x
_atom_site_fract_y
_atom_site_fract_z
_atom_site_U_iso_or_equiv
_atom_site_adp_type
_atom_site_occupancy
_atom_site_symmetry_multiplicity
_atom_site_calc_flag
_atom_site_refinement_flags
_atom_site_disorder_assembly
_atom_site_disorder_group
Zn1 Zn 0.964689(17) 0.23574(2) 0.725204(17) 0.02583(10) Uani 1 1 d . . .
P1 P 1.01037(4) 0.13540(6) 0.64202(4) 0.0318(2) Uani 1 1 d . . .
P2 P 0.80930(4) 0.24705(5) 0.68162(4) 0.02926(19) Uani 1 1 d . . .
O1 O 0.87554(10) 0.20548(14) 0.59864(10) 0.0300(5) Uani 1 1 d . . .
N1 N 0.98088(12) 0.12590(16) 0.69149(12) 0.0270(6) Uani 1 1 d . . .
N2 N 0.87962(12) 0.27813(16) 0.71704(12) 0.0247(6) Uani 1 1 d . . .
C1 C 0.95435(17) 0.1609(2) 0.56469(16) 0.0345(8) Uani 1 1 d . . .
C2 C 0.9662(2) 0.1508(3) 0.51232(19) 0.0497(11) Uani 1 1 d . . .
H2 H 1.0057 0.1312 0.5171 0.060 Uiso 1 1 calc R . .
C3 C 0.9218(2) 0.1687(3) 0.4540(2) 0.0618(14) Uani 1 1 d . . .
H3 H 0.9319 0.1621 0.4196 0.074 Uiso 1 1 calc R . .
C4 C 0.8637(2) 0.1955(3) 0.44401(18) 0.0553(12) Uani 1 1 d . . .
H4 H 0.8335 0.2061 0.4032 0.066 Uiso 1 1 calc R . .
C5 C 0.84930(19) 0.2071(2) 0.49479(16) 0.0398(9) Uani 1 1 d . . .
C6 C 0.89603(17) 0.1905(2) 0.55313(15) 0.0316(8) Uani 1 1 d . . .
C7 C 0.79600(17) 0.2319(2) 0.50435(16) 0.0365(8) Uani 1 1 d . . .
C8 C 0.7347(2) 0.2543(3) 0.46720(18) 0.0495(11) Uani 1 1 d . . .
H8 H 0.7197 0.2559 0.4235 0.059 Uiso 1 1 calc R . .
C9 C 0.6965(2) 0.2741(3) 0.4954(2) 0.0559(12) Uani 1 1 d . . .
H9 H 0.6546 0.2889 0.4703 0.067 Uiso 1 1 calc R . .
C10 C 0.71681(18) 0.2732(3) 0.55915(19) 0.0469(10) Uani 1 1 d . . .
H10 H 0.6889 0.2883 0.5766 0.056 Uiso 1 1 calc R . .
C11 C 0.77788(16) 0.2503(2) 0.59822(16) 0.0353(8) Uani 1 1 d . . .
C12 C 0.81425(16) 0.2297(2) 0.56782(15) 0.0314(7) Uani 1 1 d . . .
C13 C 1.0502(2) 0.0447(3) 0.6364(2) 0.0558(12) Uani 1 1 d . . .
H13A H 1.0804 0.0284 0.6777 0.084 Uiso 1 1 calc R . .
H13B H 1.0720 0.0556 0.6101 0.084 Uiso 1 1 calc R . .
H13C H 1.0201 0.0003 0.6182 0.084 Uiso 1 1 calc R . .
C14 C 1.06625(17) 0.2170(3) 0.66029(19) 0.0420(9) Uani 1 1 d . . .
C15 C 1.0528(2) 0.2890(3) 0.6282(2) 0.0530(11) Uani 1 1 d . . .
H15 H 1.0131 0.2971 0.5951 0.064 Uiso 1 1 calc R . .
C16 C 1.0979(3) 0.3514(4) 0.6443(3) 0.0791(18) Uani 1 1 d . . .
H16 H 1.0885 0.4020 0.6225 0.095 Uiso 1 1 calc R . .
C17 C 1.1546(3) 0.3391(5) 0.6909(3) 0.102(2) Uani 1 1 d . . .
H17 H 1.1852 0.3810 0.7011 0.123 Uiso 1 1 calc R . .
C18 C 1.1682(3) 0.2694(5) 0.7226(3) 0.097(2) Uani 1 1 d . . .
H18 H 1.2081 0.2628 0.7557 0.117 Uiso 1 1 calc R . .
C19 C 1.1245(2) 0.2051(4) 0.7082(3) 0.0761(16) Uani 1 1 d . . .
H19 H 1.1347 0.1551 0.7307 0.091 Uiso 1 1 calc R . .
C20 C 0.97406(15) 0.0443(2) 0.71265(16) 0.0293(7) Uani 1 1 d . . .
C21 C 0.93731(17) -0.0177(2) 0.67266(17) 0.0348(8) Uani 1 1 d . . .
C22 C 0.9368(2) -0.0952(2) 0.6966(2) 0.0495(11) Uani 1 1 d . . .
H22 H 0.9129 -0.1372 0.6694 0.059 Uiso 1 1 calc R . .
C23 C 0.9699(3) -0.1135(3) 0.7585(2) 0.0644(14) Uani 1 1 d . . .
H23 H 0.9689 -0.1672 0.7735 0.077 Uiso 1 1 calc R . .
C24 C 1.0046(2) -0.0519(3) 0.7981(2) 0.0574(12) Uani 1 1 d . . .
H24 H 1.0271 -0.0637 0.8408 0.069 Uiso 1 1 calc R . .
C25 C 1.00705(18) 0.0275(2) 0.77642(17) 0.0379(8) Uani 1 1 d . . .
C26 C 1.04647(17) 0.0889(2) 0.82352(17) 0.0381(9) Uani 1 1 d . . .
H26 H 1.0392 0.1437 0.8028 0.046 Uiso 1 1 calc R . .
C27 C 1.0289(2) 0.0960(3) 0.87863(19) 0.0571(12) Uani 1 1 d . . .
H27A H 0.9857 0.1145 0.8639 0.086 Uiso 1 1 calc R . .
H27B H 1.0564 0.1356 0.9085 0.086 Uiso 1 1 calc R . .
H27C H 1.0334 0.0423 0.8986 0.086 Uiso 1 1 calc R . .
C28 C 1.1150(2) 0.0691(3) 0.8460(2) 0.0638(14) Uani 1 1 d . . .
H28A H 1.1242 0.0176 0.8693 0.096 Uiso 1 1 calc R . .
H28B H 1.1398 0.1135 0.8728 0.096 Uiso 1 1 calc R . .
H28C H 1.1253 0.0635 0.8105 0.096 Uiso 1 1 calc R . .
C29 C 0.89611(17) -0.0050(2) 0.60446(17) 0.0364(8) Uani 1 1 d . . .
H29 H 0.9086 0.0479 0.5917 0.044 Uiso 1 1 calc R . .
C30 C 0.9033(2) -0.0734(3) 0.5635(2) 0.0573(12) Uani 1 1 d . . .
H30A H 0.9475 -0.0860 0.5768 0.086 Uiso 1 1 calc R . .
H30B H 0.8856 -0.0550 0.5203 0.086 Uiso 1 1 calc R . .
H30C H 0.8813 -0.1226 0.5671 0.086 Uiso 1 1 calc R . .
C31 C 0.82811(19) 0.0024(3) 0.5929(2) 0.0546(11) Uani 1 1 d . . .
H31A H 0.8129 -0.0510 0.5996 0.082 Uiso 1 1 calc R . .
H31B H 0.8036 0.0201 0.5502 0.082 Uiso 1 1 calc R . .
H31C H 0.8240 0.0427 0.6214 0.082 Uiso 1 1 calc R . .
C32 C 0.75591(18) 0.3070(3) 0.7002(2) 0.0481(10) Uani 1 1 d . . .
H32A H 0.7702 0.3090 0.7452 0.072 Uiso 1 1 calc R . .
H32B H 0.7145 0.2819 0.6814 0.072 Uiso 1 1 calc R . .
H32C H 0.7539 0.3628 0.6842 0.072 Uiso 1 1 calc R . .
C33 C 0.80254(17) 0.1425(2) 0.70110(17) 0.0363(8) Uani 1 1 d . . .
C34 C 0.7458(2) 0.1025(3) 0.6720(2) 0.0579(13) Uani 1 1 d . . .
H34 H 0.7113 0.1294 0.6408 0.069 Uiso 1 1 calc R . .
C35 C 0.7403(3) 0.0226(4) 0.6893(4) 0.086(2) Uani 1 1 d . . .
H35 H 0.7015 -0.0052 0.6707 0.104 Uiso 1 1 calc R . .
C36 C 0.7908(4) -0.0161(3) 0.7330(3) 0.081(2) Uani 1 1 d . . .
H36 H 0.7866 -0.0710 0.7441 0.098 Uiso 1 1 calc R . .
C37 C 0.8470(3) 0.0223(3) 0.7612(2) 0.0596(13) Uani 1 1 d . . .
H37 H 0.8817 -0.0061 0.7909 0.071 Uiso 1 1 calc R . .
C38 C 0.8530(2) 0.1025(2) 0.74606(17) 0.0403(9) Uani 1 1 d . . .
H38 H 0.8916 0.1302 0.7663 0.048 Uiso 1 1 calc R . .
C39 C 0.88790(14) 0.36107(19) 0.74275(15) 0.0255(7) Uani 1 1 d . . .
C40 C 0.90193(16) 0.3711(2) 0.80540(15) 0.0297(7) Uani 1 1 d . . .
C41 C 0.91305(17) 0.4503(2) 0.83006(17) 0.0364(8) Uani 1 1 d . . .
H41 H 0.9232 0.4578 0.8727 0.044 Uiso 1 1 calc R . .
C42 C 0.90965(19) 0.5176(2) 0.79415(18) 0.0417(9) Uani 1 1 d . . .
H42 H 0.9167 0.5710 0.8117 0.050 Uiso 1 1 calc R . .
C43 C 0.89593(19) 0.5072(2) 0.73258(18) 0.0417(9) Uani 1 1 d . . .
H43 H 0.8936 0.5539 0.7079 0.050 Uiso 1 1 calc R . .
C44 C 0.88535(16) 0.4291(2) 0.70542(16) 0.0312(7) Uani 1 1 d . . .
C45 C 0.87347(18) 0.4215(2) 0.63792(16) 0.0373(8) Uani 1 1 d . . .
H45 H 0.8683 0.3619 0.6269 0.045 Uiso 1 1 calc R . .
C46 C 0.8141(2) 0.4656(3) 0.59564(19) 0.0538(11) Uani 1 1 d . . .
H46A H 0.7789 0.4435 0.6021 0.081 Uiso 1 1 calc R . .
H46B H 0.8070 0.4573 0.5525 0.081 Uiso 1 1 calc R . .
H46C H 0.8183 0.5244 0.6051 0.081 Uiso 1 1 calc R . .
C47 C 0.9282(2) 0.4533(3) 0.6269(2) 0.0532(11) Uani 1 1 d . . .
H47A H 0.9349 0.5115 0.6382 0.080 Uiso 1 1 calc R . .
H47B H 0.9194 0.4470 0.5831 0.080 Uiso 1 1 calc R . .
H47C H 0.9656 0.4221 0.6522 0.080 Uiso 1 1 calc R . .
C48 C 0.9091(2) 0.2999(2) 0.84853(17) 0.0441(10) Uani 1 1 d . . .
H48 H 0.9019 0.2482 0.8238 0.053 Uiso 1 1 calc R . .
C49 C 0.9723(3) 0.2950(5) 0.8997(3) 0.111(3) Uani 1 1 d . . .
H49A H 0.9787 0.3415 0.9278 0.167 Uiso 1 1 calc R . .
H49B H 1.0034 0.2967 0.8826 0.167 Uiso 1 1 calc R . .
H49C H 0.9765 0.2435 0.9223 0.167 Uiso 1 1 calc R . .
C50 C 0.8639(3) 0.3010(5) 0.8771(4) 0.125(3) Uani 1 1 d . . .
H50A H 0.8711 0.2533 0.9043 0.188 Uiso 1 1 calc R . .
H50B H 0.8214 0.2990 0.8445 0.188 Uiso 1 1 calc R . .
H50C H 0.8694 0.3514 0.9012 0.188 Uiso 1 1 calc R . .
B1 B 0.29102(17) 0.2818(2) 0.54420(17) 0.0283(8) Uani 1 1 d . . .
C51 C 1.03048(16) 0.3200(2) 0.76808(17) 0.0363(8) Uani 1 1 d . . .
H51A H 1.0424 0.3442 0.7365 0.044 Uiso 1 1 calc R . .
H51B H 1.0108 0.3642 0.7820 0.044 Uiso 1 1 calc R . .
C52 C 1.0905(2) 0.2963(3) 0.8232(2) 0.0598(13) Uani 1 1 d . . .
H52A H 1.0806 0.2753 0.8565 0.090 Uiso 1 1 calc R . .
H52B H 1.1173 0.3446 0.8378 0.090 Uiso 1 1 calc R . .
H52C H 1.1120 0.2537 0.8106 0.090 Uiso 1 1 calc R . .
C53 C 0.35001(15) 0.3174(2) 0.53279(14) 0.0285(7) Uani 1 1 d . . .
C54 C 0.41044(16) 0.2846(2) 0.56170(16) 0.0336(8) Uani 1 1 d . . .
H54 H 0.4179 0.2402 0.5897 0.040 Uiso 1 1 calc R . .
C55 C 0.45936(16) 0.3150(2) 0.55058(17) 0.0363(8) Uani 1 1 d . A .
C56 C 0.45100(16) 0.3810(2) 0.51102(16) 0.0354(8) Uani 1 1 d . . .
H56 H 0.4844 0.4013 0.5029 0.042 Uiso 1 1 calc R . .
C57 C 0.39262(16) 0.4164(2) 0.48377(15) 0.0312(7) Uani 1 1 d . . .
C58 C 0.34400(15) 0.3849(2) 0.49479(15) 0.0282(7) Uani 1 1 d . . .
H58 H 0.3045 0.4106 0.4755 0.034 Uiso 1 1 calc R . .
C59 C 0.38109(17) 0.4880(2) 0.44182(17) 0.0379(8) Uani 1 1 d . . .
C60 C 0.52296(19) 0.2761(3) 0.5811(2) 0.0525(11) Uani 1 1 d . . .
C61 C 0.28820(15) 0.3389(2) 0.59979(15) 0.0289(7) Uani 1 1 d . . .
C62 C 0.32230(16) 0.3180(2) 0.66201(15) 0.0316(7) Uani 1 1 d . . .
H62 H 0.3461 0.2688 0.6720 0.038 Uiso 1 1 calc R . .
C63 C 0.32223(16) 0.3673(2) 0.70949(15) 0.0339(8) Uani 1 1 d . B .
C64 C 0.28884(17) 0.4399(2) 0.69747(16) 0.0361(8) Uani 1 1 d . . .
H64 H 0.2886 0.4732 0.7301 0.043 Uiso 1 1 calc R . .
C65 C 0.25570(17) 0.4623(2) 0.63604(17) 0.0346(8) Uani 1 1 d . C .
C66 C 0.25564(16) 0.4130(2) 0.58849(16) 0.0314(7) Uani 1 1 d . . .
H66 H 0.2328 0.4303 0.5470 0.038 Uiso 1 1 calc R . .
C67 C 0.35794(19) 0.3405(3) 0.77467(17) 0.0429(9) Uani 1 1 d . . .
C68 C 0.2182(2) 0.5389(3) 0.6214(2) 0.0464(10) Uani 1 1 d . . .
C69 C 0.29633(15) 0.1840(2) 0.55942(15) 0.0306(7) Uani 1 1 d . . .
C70 C 0.26704(16) 0.1471(2) 0.59322(16) 0.0330(8) Uani 1 1 d . . .
H70 H 0.2463 0.1811 0.6110 0.040 Uiso 1 1 calc R . .
C71 C 0.26713(17) 0.0628(2) 0.60175(17) 0.0363(8) Uani 1 1 d . . .
C72 C 0.29753(18) 0.0110(2) 0.57765(18) 0.0412(9) Uani 1 1 d . . .
H72 H 0.2985 -0.0465 0.5843 0.049 Uiso 1 1 calc R . .
C73 C 0.32665(17) 0.0458(2) 0.54334(17) 0.0377(8) Uani 1 1 d . D .
C74 C 0.32556(16) 0.1292(2) 0.53456(16) 0.0338(8) Uani 1 1 d . . .
H74 H 0.3455 0.1508 0.5106 0.041 Uiso 1 1 calc R . .
C75 C 0.2328(2) 0.0266(3) 0.6352(2) 0.0484(10) Uani 1 1 d . . .
C76 C 0.3607(2) -0.0092(3) 0.5184(2) 0.0548(11) Uani 1 1 d . . .
C77 C 0.22606(15) 0.2907(2) 0.48078(15) 0.0274(7) Uani 1 1 d . . .
C78 C 0.16782(15) 0.2997(2) 0.48264(15) 0.0302(7) Uani 1 1 d . . .
H78 H 0.1662 0.3026 0.5217 0.036 Uiso 1 1 calc R . .
C79 C 0.11321(16) 0.3043(2) 0.43002(16) 0.0319(7) Uani 1 1 d . E .
C80 C 0.11287(16) 0.2991(2) 0.37149(16) 0.0316(8) Uani 1 1 d . . .
H80 H 0.0753 0.3034 0.3351 0.038 Uiso 1 1 calc R . .
C81 C 0.16935(16) 0.28732(19) 0.36853(15) 0.0273(7) Uani 1 1 d . . .
C82 C 0.22450(16) 0.2827(2) 0.42208(15) 0.0295(7) Uani 1 1 d . . .
H82 H 0.2624 0.2737 0.4183 0.035 Uiso 1 1 calc R . .
C83 C 0.17312(17) 0.2781(2) 0.30813(16) 0.0353(8) Uani 1 1 d . . .
C84 C 0.05362(18) 0.3152(3) 0.43631(19) 0.0457(10) Uani 1 1 d . . .
F1 F 0.37745(17) 0.55821(16) 0.46874(13) 0.0789(9) Uani 1 1 d . . .
F2 F 0.42591(11) 0.49912(17) 0.42262(12) 0.0604(7) Uani 1 1 d . . .
F3 F 0.32830(11) 0.48220(18) 0.39136(11) 0.0646(8) Uani 1 1 d . . .
F4 F 0.5554(6) 0.3058(16) 0.6329(4) 0.143(7) Uani 0.60(2) 1 d PD A 1
F5 F 0.5563(4) 0.2876(6) 0.5494(5) 0.064(3) Uani 0.60(2) 1 d PD A 1
F6 F 0.5186(4) 0.1949(6) 0.5808(14) 0.118(7) Uani 0.60(2) 1 d PD A 1
F4B F 0.5276(5) 0.2221(12) 0.6255(9) 0.075(4) Uani 0.40(2) 1 d PD A 2
F5B F 0.5664(7) 0.3300(8) 0.6228(9) 0.089(6) Uani 0.40(2) 1 d PD A 2
F6B F 0.5460(11) 0.250(3) 0.5471(7) 0.148(12) Uani 0.40(2) 1 d PD A 2
F7 F 0.4177(2) 0.3394(7) 0.7917(2) 0.073(2) Uani 0.763(19) 1 d PD B 1
F8 F 0.3504(4) 0.3907(5) 0.8153(3) 0.068(2) Uani 0.763(19) 1 d PD B 1
F9 F 0.3428(5) 0.2682(4) 0.7863(3) 0.083(3) Uani 0.763(19) 1 d PD B 1
F7B F 0.380(3) 0.3940(15) 0.8125(11) 0.146(19) Uani 0.237(19) 1 d PD B 2
F8B F 0.3216(11) 0.297(3) 0.7926(14) 0.142(17) Uani 0.237(19) 1 d PD B 2
F9B F 0.4036(18) 0.285(3) 0.7813(8) 0.127(13) Uani 0.237(19) 1 d PD B 2
F10 F 0.2472(4) 0.5994(5) 0.6609(5) 0.082(3) Uani 0.70(3) 1 d PD C 1
F11 F 0.2072(9) 0.5708(8) 0.5676(6) 0.098(4) Uani 0.70(3) 1 d PD C 1
F12 F 0.1654(4) 0.5310(5) 0.6243(8) 0.078(3) Uani 0.70(3) 1 d PD C 1
F10B F 0.2251(14) 0.5812(17) 0.5796(14) 0.085(9) Uani 0.30(3) 1 d PD C 2
F11B F 0.1548(9) 0.5215(13) 0.587(2) 0.108(9) Uani 0.30(3) 1 d PD C 2
F12B F 0.220(3) 0.582(2) 0.6656(9) 0.171(17) Uani 0.30(3) 1 d PD C 2
F13 F 0.23333(18) 0.0732(2) 0.68179(15) 0.0881(10) Uani 1 1 d . . .
F14 F 0.17318(13) 0.0137(2) 0.59910(15) 0.0880(11) Uani 1 1 d . . .
F15 F 0.25457(15) -0.04603(19) 0.66102(16) 0.0862(10) Uani 1 1 d . . .
F16 F 0.3297(8) -0.0752(11) 0.4927(10) 0.107(7) Uani 0.53(3) 1 d PD D 1
F17 F 0.3760(11) 0.0227(7) 0.4779(11) 0.105(7) Uani 0.53(3) 1 d PD D 1
F18 F 0.4121(9) -0.0369(14) 0.5624(5) 0.112(7) Uani 0.53(3) 1 d PD D 1
F16B F 0.3551(17) -0.0844(8) 0.5236(17) 0.132(10) Uani 0.47(3) 1 d PD D 2
F17B F 0.3446(16) 0.0054(17) 0.4595(8) 0.133(9) Uani 0.47(3) 1 d PD D 2
F18B F 0.4212(6) 0.006(2) 0.5427(16) 0.147(11) Uani 0.47(3) 1 d PD D 2
F19 F 0.21247(12) 0.33053(16) 0.30089(10) 0.0554(7) Uani 1 1 d . . .
F20 F 0.19326(12) 0.20269(15) 0.30164(11) 0.0553(6) Uani 1 1 d . . .
F21 F 0.11889(11) 0.28777(15) 0.25952(9) 0.0489(6) Uani 1 1 d . . .
F22 F 0.0064(7) 0.329(2) 0.3846(5) 0.086(5) Uani 0.52(4) 1 d PD E 1
F23 F 0.0437(9) 0.2604(11) 0.4686(13) 0.113(6) Uani 0.52(4) 1 d PD E 1
F24 F 0.0546(7) 0.3857(9) 0.4669(6) 0.074(4) Uani 0.52(4) 1 d PD E 1
F22B F 0.0380(14) 0.3880(9) 0.440(2) 0.138(10) Uani 0.48(4) 1 d PD E 2
F23B F 0.0055(7) 0.276(2) 0.3901(8) 0.100(7) Uani 0.48(4) 1 d PD E 2
F24B F 0.0527(7) 0.2754(11) 0.4835(5) 0.073(4) Uani 0.48(4) 1 d PD E 2
Cl1 Cl 0.46328(7) 0.15465(9) 0.71552(7) 0.0819(4) Uani 1 1 d . . .
Cl2 Cl 0.39904(9) 0.04784(14) 0.76538(10) 0.1182(7) Uani 1 1 d . . .
C1S C 0.4382(3) 0.0554(4) 0.7202(3) 0.0806(17) Uani 1 1 d . . .
H1S1 H 0.4109 0.0362 0.6780 0.097 Uiso 1 1 calc R . .
H1S2 H 0.4748 0.0186 0.7368 0.097 Uiso 1 1 calc R . .

loop_
_atom_site_aniso_label
_atom_site_aniso_U_11
_atom_site_aniso_U_22
_atom_site_aniso_U_33
_atom_site_aniso_U_23
_atom_site_aniso_U_13
_atom_site_aniso_U_12
Zn1 0.02522(19) 0.02176(18) 0.02814(19) 0.00071(15) 0.00887(15) -0.00081(15)
P1 0.0279(4) 0.0296(5) 0.0413(5) -0.0036(4) 0.0181(4) -0.0025(4)
P2 0.0243(4) 0.0317(5) 0.0309(4) -0.0065(4) 0.0107(3) -0.0009(3)
O1 0.0319(12) 0.0328(13) 0.0229(11) 0.0012(9) 0.0091(10) 0.0041(10)
N1 0.0252(13) 0.0246(14) 0.0298(14) 0.0012(11) 0.0101(11) 0.0003(11)
N2 0.0268(13) 0.0215(14) 0.0243(13) -0.0011(10) 0.0091(11) 0.0002(10)
C1 0.044(2) 0.0331(19) 0.0326(18) -0.0045(15) 0.0216(16) -0.0102(16)
C2 0.053(2) 0.063(3) 0.045(2) -0.015(2) 0.032(2) -0.022(2)
C3 0.068(3) 0.093(4) 0.036(2) -0.022(2) 0.034(2) -0.036(3)
C4 0.068(3) 0.072(3) 0.0224(19) -0.0042(19) 0.0155(19) -0.026(2)
C5 0.051(2) 0.038(2) 0.0248(17) 0.0013(15) 0.0110(17) -0.0139(17)
C6 0.044(2) 0.0289(18) 0.0239(16) -0.0005(13) 0.0157(15) -0.0072(15)
C7 0.044(2) 0.0311(18) 0.0248(17) 0.0008(14) 0.0046(15) -0.0057(16)
C8 0.049(2) 0.047(2) 0.0278(19) 0.0039(17) -0.0077(17) -0.0041(19)
C9 0.038(2) 0.062(3) 0.042(2) 0.004(2) -0.0088(19) 0.008(2)
C10 0.0318(19) 0.045(2) 0.048(2) -0.0048(19) 0.0020(17) 0.0076(17)
C11 0.0292(17) 0.034(2) 0.0317(18) -0.0036(15) 0.0023(14) 0.0024(14)
C12 0.0322(17) 0.0265(17) 0.0257(16) 0.0004(14) 0.0025(14) 0.0035(14)
C13 0.052(3) 0.046(3) 0.082(3) -0.007(2) 0.040(3) 0.008(2)
C14 0.0324(19) 0.049(2) 0.051(2) -0.0054(19) 0.0238(18) -0.0118(17)
C15 0.057(3) 0.053(3) 0.056(3) -0.005(2) 0.031(2) -0.022(2)
C16 0.098(4) 0.075(4) 0.074(4) -0.005(3) 0.046(3) -0.049(3)
C17 0.083(4) 0.119(6) 0.111(5) -0.018(5) 0.047(4) -0.074(4)
C18 0.042(3) 0.123(6) 0.114(5) 0.000(5) 0.019(3) -0.036(3)
C19 0.037(2) 0.086(4) 0.093(4) 0.003(3) 0.015(3) -0.019(3)
C20 0.0306(17) 0.0227(16) 0.0336(18) 0.0035(14) 0.0126(15) 0.0004(13)
C21 0.041(2) 0.0259(18) 0.0350(19) 0.0012(14) 0.0138(16) -0.0025(15)
C22 0.065(3) 0.027(2) 0.048(2) -0.0049(17) 0.015(2) -0.0143(19)
C23 0.096(4) 0.028(2) 0.054(3) 0.0083(19) 0.016(3) -0.011(2)
C24 0.080(3) 0.032(2) 0.044(2) 0.0101(18) 0.009(2) -0.004(2)
C25 0.041(2) 0.0282(19) 0.0350(19) 0.0047(15) 0.0066(16) -0.0002(15)
C26 0.0338(19) 0.0318(19) 0.0347(19) 0.0043(15) 0.0005(16) 0.0014(15)
C27 0.061(3) 0.063(3) 0.037(2) -0.002(2) 0.010(2) -0.014(2)
C28 0.041(2) 0.057(3) 0.071(3) -0.009(2) 0.001(2) 0.009(2)
C29 0.043(2) 0.0282(18) 0.0362(19) -0.0063(15) 0.0150(17) -0.0095(15)
C30 0.071(3) 0.057(3) 0.044(2) -0.012(2) 0.024(2) 0.000(2)
C31 0.042(2) 0.067(3) 0.047(2) -0.011(2) 0.011(2) -0.004(2)
C32 0.032(2) 0.057(3) 0.057(3) -0.018(2) 0.0199(19) 0.0016(18)
C33 0.042(2) 0.037(2) 0.041(2) -0.0123(16) 0.0275(17) -0.0131(16)
C34 0.050(3) 0.056(3) 0.079(3) -0.032(2) 0.037(2) -0.025(2)
C35 0.098(5) 0.071(4) 0.131(6) -0.048(4) 0.088(5) -0.054(4)
C36 0.150(6) 0.043(3) 0.098(4) -0.025(3) 0.098(5) -0.045(4)
C37 0.116(4) 0.030(2) 0.051(3) -0.0021(19) 0.053(3) -0.011(2)
C38 0.062(3) 0.031(2) 0.035(2) -0.0035(15) 0.0271(19) -0.0104(18)
C39 0.0258(16) 0.0199(15) 0.0300(17) -0.0008(13) 0.0110(13) -0.0001(12)
C40 0.0321(17) 0.0270(17) 0.0303(17) -0.0012(14) 0.0132(14) -0.0001(14)
C41 0.042(2) 0.0306(19) 0.0342(19) -0.0046(15) 0.0139(16) -0.0005(15)
C42 0.054(2) 0.0258(19) 0.045(2) -0.0062(16) 0.0204(19) -0.0053(16)
C43 0.056(2) 0.0230(18) 0.043(2) 0.0041(16) 0.0172(19) -0.0013(16)
C44 0.0336(18) 0.0261(17) 0.0315(17) 0.0010(14) 0.0115(15) -0.0004(14)
C45 0.053(2) 0.0261(18) 0.0329(19) 0.0042(15) 0.0185(17) -0.0005(16)
C46 0.057(3) 0.054(3) 0.040(2) 0.006(2) 0.010(2) 0.006(2)
C47 0.066(3) 0.053(3) 0.049(2) 0.010(2) 0.033(2) 0.001(2)
C48 0.075(3) 0.0267(19) 0.0279(18) -0.0021(15) 0.0184(19) 0.0015(19)
C49 0.061(3) 0.156(7) 0.119(5) 0.104(5) 0.040(4) 0.037(4)
C50 0.057(3) 0.174(7) 0.144(6) 0.117(6) 0.041(4) 0.009(4)
B1 0.0254(18) 0.033(2) 0.0249(18) -0.0001(15) 0.0084(15) -0.0008(15)
C51 0.0296(18) 0.0304(18) 0.044(2) -0.0026(16) 0.0110(16) -0.0033(15)
C52 0.040(2) 0.048(3) 0.071(3) -0.007(2) 0.002(2) -0.010(2)
C53 0.0290(17) 0.0319(18) 0.0225(16) -0.0027(13) 0.0088(13) -0.0042(14)
C54 0.0312(18) 0.037(2) 0.0280(17) 0.0000(14) 0.0083(15) 0.0005(15)
C55 0.0259(17) 0.044(2) 0.0343(19) -0.0004(16) 0.0082(15) -0.0019(15)
C56 0.0289(18) 0.040(2) 0.0358(19) -0.0035(16) 0.0123(15) -0.0065(15)
C57 0.0306(17) 0.0326(19) 0.0275(17) -0.0033(14) 0.0094(14) -0.0035(14)
C58 0.0256(16) 0.0315(18) 0.0261(16) -0.0020(13) 0.0094(13) -0.0001(13)
C59 0.036(2) 0.042(2) 0.035(2) 0.0040(16) 0.0138(16) -0.0044(16)
C60 0.036(2) 0.064(3) 0.054(3) 0.015(2) 0.015(2) 0.007(2)
C61 0.0259(16) 0.0330(18) 0.0282(17) -0.0027(14) 0.0117(14) -0.0066(14)
C62 0.0292(17) 0.0350(19) 0.0288(17) 0.0014(14) 0.0104(14) -0.0032(14)
C63 0.0362(19) 0.040(2) 0.0243(17) -0.0019(15) 0.0113(15) -0.0113(16)
C64 0.044(2) 0.037(2) 0.0311(18) -0.0056(15) 0.0194(16) -0.0107(16)
C65 0.0372(19) 0.0318(19) 0.038(2) -0.0043(15) 0.0193(16) -0.0055(15)
C66 0.0324(18) 0.0329(19) 0.0270(17) 0.0001(14) 0.0107(14) -0.0073(14)
C67 0.046(2) 0.048(2) 0.031(2) -0.0051(17) 0.0132(18) -0.0101(19)
C68 0.055(3) 0.040(2) 0.048(2) -0.0013(19) 0.025(2) 0.0003(19)
C69 0.0260(17) 0.0361(19) 0.0236(16) 0.0024(14) 0.0045(13) 0.0009(14)
C70 0.0280(17) 0.037(2) 0.0301(18) 0.0031(15) 0.0080(14) -0.0013(14)
C71 0.0313(18) 0.038(2) 0.0333(19) 0.0048(16) 0.0077(15) -0.0033(15)
C72 0.040(2) 0.032(2) 0.040(2) 0.0060(16) 0.0058(17) -0.0018(16)
C73 0.0343(19) 0.037(2) 0.036(2) -0.0045(16) 0.0084(16) 0.0006(16)
C74 0.0330(18) 0.036(2) 0.0291(18) 0.0001(15) 0.0100(15) -0.0027(15)
C75 0.048(2) 0.045(2) 0.050(2) 0.011(2) 0.018(2) -0.0053(19)
C76 0.064(3) 0.040(3) 0.061(3) -0.006(2) 0.026(3) 0.004(2)
C77 0.0294(17) 0.0232(16) 0.0273(16) 0.0003(13) 0.0098(14) -0.0024(13)
C78 0.0329(18) 0.0296(18) 0.0268(17) 0.0001(14) 0.0112(14) -0.0057(14)
C79 0.0285(17) 0.0286(18) 0.0372(19) 0.0027(15) 0.0124(15) -0.0042(14)
C80 0.0306(18) 0.0241(17) 0.0311(18) 0.0018(14) 0.0042(14) -0.0059(14)
C81 0.0351(18) 0.0185(15) 0.0250(16) -0.0015(12) 0.0093(14) -0.0027(13)
C82 0.0285(17) 0.0275(18) 0.0305(17) -0.0008(13) 0.0105(14) -0.0014(13)
C83 0.040(2) 0.0304(19) 0.0309(18) -0.0012(15) 0.0101(16) -0.0019(15)
C84 0.033(2) 0.059(3) 0.046(2) 0.008(2) 0.0162(18) -0.0005(19)
F1 0.145(3) 0.0371(15) 0.0642(18) 0.0098(13) 0.0528(19) 0.0150(16)
F2 0.0468(14) 0.0746(18) 0.0675(17) 0.0244(14) 0.0314(13) -0.0057(13)
F3 0.0455(14) 0.087(2) 0.0464(14) 0.0289(13) 0.0045(11) -0.0163(13)
F4 0.058(7) 0.31(2) 0.033(4) -0.025(8) -0.013(4) 0.070(9)
F5 0.029(3) 0.089(5) 0.082(6) 0.020(4) 0.030(3) 0.018(3)
F6 0.049(4) 0.061(5) 0.24(2) 0.070(8) 0.063(8) 0.027(3)
F4B 0.041(5) 0.080(8) 0.091(10) 0.043(7) 0.014(5) 0.018(5)
F5B 0.033(5) 0.065(7) 0.129(14) 0.008(6) -0.007(6) -0.015(4)
F6B 0.109(14) 0.27(3) 0.043(6) -0.013(12) 0.010(7) 0.126(17)
F7 0.045(2) 0.130(6) 0.035(2) 0.009(3) 0.0076(17) 0.014(3)
F8 0.092(4) 0.084(6) 0.029(2) 0.000(3) 0.025(3) 0.023(4)
F9 0.119(7) 0.059(3) 0.038(2) 0.017(2) -0.001(4) -0.036(4)
F7B 0.25(4) 0.074(17) 0.031(11) -0.009(10) -0.026(19) -0.09(2)
F8B 0.049(11) 0.30(5) 0.057(13) 0.09(2) 0.005(8) -0.035(18)
F9B 0.18(3) 0.13(2) 0.026(8) 0.009(11) 0.003(12) 0.08(2)
F10 0.071(4) 0.042(3) 0.104(7) -0.036(3) 0.010(3) 0.003(3)
F11 0.181(12) 0.063(6) 0.063(4) 0.024(3) 0.065(6) 0.063(6)
F12 0.048(4) 0.051(4) 0.146(8) 0.017(5) 0.052(5) 0.008(3)
F10B 0.089(11) 0.047(9) 0.15(2) 0.052(11) 0.077(14) 0.013(7)
F11B 0.066(9) 0.060(8) 0.16(2) -0.006(13) 0.007(13) 0.010(6)
F12B 0.31(4) 0.15(2) 0.062(11) 0.021(13) 0.08(2) 0.17(3)
F13 0.138(3) 0.074(2) 0.086(2) -0.0019(17) 0.079(2) -0.026(2)
F14 0.0503(17) 0.132(3) 0.077(2) 0.031(2) 0.0222(15) -0.0231(18)
F15 0.092(2) 0.070(2) 0.111(3) 0.0507(19) 0.057(2) 0.0118(17)
F16 0.102(8) 0.074(11) 0.155(13) -0.077(10) 0.065(8) -0.026(7)
F17 0.186(17) 0.046(5) 0.160(17) 0.020(7) 0.146(15) 0.034(7)
F18 0.090(11) 0.144(14) 0.090(6) 0.005(8) 0.026(7) 0.077(10)
F16B 0.23(3) 0.027(6) 0.22(2) 0.017(10) 0.18(2) 0.021(10)
F17B 0.19(2) 0.161(18) 0.057(7) 0.003(8) 0.067(10) 0.082(13)
F18B 0.056(7) 0.174(19) 0.21(2) -0.132(16) 0.060(12) -0.020(9)
F19 0.0674(16) 0.0677(17) 0.0374(12) -0.0024(11) 0.0282(12) -0.0228(13)
F20 0.0764(17) 0.0477(14) 0.0438(13) -0.0053(11) 0.0273(13) 0.0159(13)
F21 0.0521(14) 0.0578(15) 0.0249(11) -0.0033(10) 0.0044(10) 0.0011(11)
F22 0.026(4) 0.175(15) 0.050(4) -0.002(7) 0.008(3) 0.012(6)
F23 0.090(9) 0.061(6) 0.230(18) 0.065(9) 0.107(12) 0.010(5)
F24 0.059(5) 0.081(9) 0.100(8) -0.027(7) 0.051(5) 0.006(5)
F22B 0.109(14) 0.051(7) 0.31(3) 0.070(12) 0.149(19) 0.037(8)
F23B 0.037(4) 0.193(19) 0.069(7) -0.043(9) 0.021(4) -0.054(8)
F24B 0.043(5) 0.142(14) 0.044(6) 0.029(5) 0.028(4) 0.007(6)
Cl1 0.0671(8) 0.0772(9) 0.0839(10) 0.0265(8) 0.0143(7) 0.0129(7)
Cl2 0.0884(12) 0.1378(17) 0.1241(15) 0.0356(13) 0.0404(11) -0.0091(11)
C1S 0.061(3) 0.077(4) 0.085(4) -0.018(3) 0.012(3) -0.007(3)

loop_
_atom_type_symbol
_atom_type_description
_atom_type_scat_dispersion_real
_atom_type_scat_dispersion_imag
_atom_type_scat_source
C C 0.0033 0.0016 'International Tables Vol C Tables 4.2.6.8 and 6.1.1.4'
H H 0.0000 0.0000 'International Tables Vol C Tables 4.2.6.8 and 6.1.1.4'
B B 0.0013 0.0007 'International Tables Vol C Tables 4.2.6.8 and 6.1.1.4'
N N 0.0061 0.0033 'International Tables Vol C Tables 4.2.6.8 and 6.1.1.4'
O O 0.0106 0.0060 'International Tables Vol C Tables 4.2.6.8 and 6.1.1.4'
F F 0.0171 0.0103 'International Tables Vol C Tables 4.2.6.8 and 6.1.1.4'
P P 0.1023 0.0942 'International Tables Vol C Tables 4.2.6.8 and 6.1.1.4'
Zn Zn 0.2839 1.4301 'International Tables Vol C Tables 4.2.6.8 and 6.1.1.4'
Cl Cl 0.1484 0.1585 'International Tables Vol C Tables 4.2.6.8 and 6.1.1.4'

loop_
_geom_angle_atom_site_label_1
_geom_angle_atom_site_label_2
_geom_angle_atom_site_label_3
_geom_angle
C51 Zn1 N2 109.80(13)
C51 Zn1 N1 124.10(13)
N2 Zn1 N1 126.05(10)
N1 P1 C13 112.35(19)
N1 P1 C14 113.31(17)
C13 P1 C14 105.7(2)
N1 P1 C1 114.18(16)
C13 P1 C1 107.3(2)
C14 P1 C1 103.14(18)
N2 P2 C33 110.54(16)
N2 P2 C32 112.51(17)
C33 P2 C32 107.7(2)
N2 P2 C11 115.31(16)
C33 P2 C11 105.84(17)
C32 P2 C11 104.36(19)
C12 O1 C6 105.6(3)
C20 N1 P1 119.1(2)
C20 N1 Zn1 126.3(2)
P1 N1 Zn1 114.24(15)
C39 N2 P2 116.1(2)
C39 N2 Zn1 108.44(19)
P2 N2 Zn1 134.71(15)
C6 C1 C2 115.0(4)
C6 C1 P1 121.9(3)
C2 C1 P1 123.1(3)
C3 C2 C1 121.5(4)
C3 C2 H2 119.2
C1 C2 H2 119.2
C4 C3 C2 121.9(4)
C4 C3 H3 119.0
C2 C3 H3 119.0
C3 C4 C5 119.1(4)
C3 C4 H4 120.5
C5 C4 H4 120.5
C6 C5 C4 117.2(4)
C6 C5 C7 106.3(3)
C4 C5 C7 136.6(4)
C1 C6 O1 123.9(3)
C1 C6 C5 125.3(3)
O1 C6 C5 110.8(3)
C12 C7 C8 117.6(4)
C12 C7 C5 105.9(3)
C8 C7 C5 136.5(4)
C9 C8 C7 118.4(4)
C9 C8 H8 120.8
C7 C8 H8 120.8
C8 C9 C10 122.4(4)
C8 C9 H9 118.8
C10 C9 H9 118.8
C9 C10 C11 121.1(4)
C9 C10 H10 119.4
C11 C10 H10 119.4
C12 C11 C10 114.4(3)
C12 C11 P2 120.7(3)
C10 C11 P2 124.9(3)
C11 C12 O1 122.6(3)
C11 C12 C7 126.0(3)
O1 C12 C7 111.4(3)
P1 C13 H13A 109.5
P1 C13 H13B 109.5
H13A C13 H13B 109.5
P1 C13 H13C 109.5
H13A C13 H13C 109.5
H13B C13 H13C 109.5
C15 C14 C19 119.9(4)
C15 C14 P1 121.8(3)
C19 C14 P1 118.3(4)
C14 C15 C16 119.9(5)
C14 C15 H15 120.1
C16 C15 H15 120.1
C17 C16 C15 119.7(6)
C17 C16 H16 120.1
C15 C16 H16 120.1
C18 C17 C16 121.0(5)
C18 C17 H17 119.5
C16 C17 H17 119.5
C17 C18 C19 121.3(6)
C17 C18 H18 119.3
C19 C18 H18 119.3
C14 C19 C18 118.1(6)
C14 C19 H19 120.9
C18 C19 H19 120.9
C21 C20 C25 119.6(3)
C21 C20 N1 123.2(3)
C25 C20 N1 117.2(3)
C22 C21 C20 118.9(3)
C22 C21 C29 116.8(3)
C20 C21 C29 124.3(3)
C23 C22 C21 122.4(4)
C23 C22 H22 118.8
C21 C22 H22 118.8
C22 C23 C24 118.7(4)
C22 C23 H23 120.7
C24 C23 H23 120.7
C23 C24 C25 121.3(4)
C23 C24 H24 119.3
C25 C24 H24 119.3
C24 C25 C20 119.0(3)
C24 C25 C26 116.6(3)
C20 C25 C26 124.4(3)
C25 C26 C28 111.1(3)
C25 C26 C27 112.4(3)
C28 C26 C27 110.3(3)
C25 C26 H26 107.6
C28 C26 H26 107.6
C27 C26 H26 107.6
C26 C27 H27A 109.5
C26 C27 H27B 109.5
H27A C27 H27B 109.5
C26 C27 H27C 109.5
H27A C27 H27C 109.5
H27B C27 H27C 109.5
C26 C28 H28A 109.5
C26 C28 H28B 109.5
H28A C28 H28B 109.5
C26 C28 H28C 109.5
H28A C28 H28C 109.5
H28B C28 H28C 109.5
C21 C29 C31 111.1(3)
C21 C29 C30 112.9(3)
C31 C29 C30 109.5(3)
C21 C29 H29 107.7
C31 C29 H29 107.7
C30 C29 H29 107.7
C29 C30 H30A 109.5
C29 C30 H30B 109.5
H30A C30 H30B 109.5
C29 C30 H30C 109.5
H30A C30 H30C 109.5
H30B C30 H30C 109.5
C29 C31 H31A 109.5
C29 C31 H31B 109.5
H31A C31 H31B 109.5
C29 C31 H31C 109.5
H31A C31 H31C 109.5
H31B C31 H31C 109.5
P2 C32 H32A 109.5
P2 C32 H32B 109.5
H32A C32 H32B 109.5
P2 C32 H32C 109.5
H32A C32 H32C 109.5
H32B C32 H32C 109.5
C38 C33 C34 120.3(4)
C38 C33 P2 120.4(3)
C34 C33 P2 119.3(4)
C35 C34 C33 118.9(5)
C35 C34 H34 120.5
C33 C34 H34 120.5
C36 C35 C34 119.9(5)
C36 C35 H35 120.1
C34 C35 H35 120.1
C37 C36 C35 121.7(5)
C37 C36 H36 119.2
C35 C36 H36 119.2
C36 C37 C38 119.4(5)
C36 C37 H37 120.3
C38 C37 H37 120.3
C37 C38 C33 119.8(4)
C37 C38 H38 120.1
C33 C38 H38 120.1
C40 C39 C44 120.8(3)
C40 C39 N2 119.1(3)
C44 C39 N2 120.0(3)
C39 C40 C41 118.5(3)
C39 C40 C48 123.0(3)
C41 C40 C48 118.4(3)
C42 C41 C40 121.6(3)
C42 C41 H41 119.2
C40 C41 H41 119.2
C41 C42 C43 119.5(3)
C41 C42 H42 120.3
C43 C42 H42 120.3
C42 C43 C44 121.5(3)
C42 C43 H43 119.3
C44 C43 H43 119.3
C43 C44 C39 118.1(3)
C43 C44 C45 118.8(3)
C39 C44 C45 123.1(3)
C44 C45 C47 111.4(3)
C44 C45 C46 111.8(3)
C47 C45 C46 110.0(3)
C44 C45 H45 107.8
C47 C45 H45 107.8
C46 C45 H45 107.8
C45 C46 H46A 109.5
C45 C46 H46B 109.5
H46A C46 H46B 109.5
C45 C46 H46C 109.5
H46A C46 H46C 109.5
H46B C46 H46C 109.5
C45 C47 H47A 109.5
C45 C47 H47B 109.5
H47A C47 H47B 109.5
C45 C47 H47C 109.5
H47A C47 H47C 109.5
H47B C47 H47C 109.5
C49 C48 C50 107.2(4)
C49 C48 C40 112.7(4)
C50 C48 C40 113.8(4)
C49 C48 H48 107.6
C50 C48 H48 107.6
C40 C48 H48 107.6
C48 C49 H49A 109.5
C48 C49 H49B 109.5
H49A C49 H49B 109.5
C48 C49 H49C 109.5
H49A C49 H49C 109.5
H49B C49 H49C 109.5
C48 C50 H50A 109.5
C48 C50 H50B 109.5
H50A C50 H50B 109.5
C48 C50 H50C 109.5
H50A C50 H50C 109.5
H50B C50 H50C 109.5
C69 B1 C53 113.1(3)
C69 B1 C61 113.6(3)
C53 B1 C61 105.0(3)
C69 B1 C77 104.2(3)
C53 B1 C77 110.4(3)
C61 B1 C77 110.5(3)
C52 C51 Zn1 120.6(3)
C52 C51 H51A 107.2
Zn1 C51 H51A 107.2
C52 C51 H51B 107.2
Zn1 C51 H51B 107.2
H51A C51 H51B 106.8
C51 C52 H52A 109.5
C51 C52 H52B 109.5
H52A C52 H52B 109.5
C51 C52 H52C 109.5
H52A C52 H52C 109.5
H52B C52 H52C 109.5
C58 C53 C54 115.0(3)
C58 C53 B1 121.7(3)
C54 C53 B1 123.2(3)
C55 C54 C53 122.1(3)
C55 C54 H54 119.0
C53 C54 H54 119.0
C54 C55 C56 121.0(3)
C54 C55 C60 120.2(4)
C56 C55 C60 118.8(3)
C57 C56 C55 118.1(3)
C57 C56 H56 120.9
C55 C56 H56 120.9
C58 C57 C56 120.3(3)
C58 C57 C59 119.1(3)
C56 C57 C59 120.6(3)
C57 C58 C53 123.4(3)
C57 C58 H58 118.3
C53 C58 H58 118.3
F3 C59 F1 105.7(3)
F3 C59 F2 106.4(3)
F1 C59 F2 105.7(3)
F3 C59 C57 113.1(3)
F1 C59 C57 112.4(3)
F2 C59 C57 113.0(3)
F6B C60 F4 122.0(13)
F6B C60 F5 30(2)
F4 C60 F5 104.1(11)
F6B C60 F6 72.8(14)
F4 C60 F6 114.0(9)
F5 C60 F6 101.8(10)
F6B C60 F4B 112.3(13)
F4 C60 F4B 70.2(8)
F5 C60 F4B 132.4(8)
F6 C60 F4B 48.1(6)
F6B C60 F5B 106.9(17)
F4 C60 F5B 24.4(12)
F5 C60 F5B 83.0(10)
F6 C60 F5B 131.4(11)
F4B C60 F5B 93.4(9)
F6B C60 C55 117.3(8)
F4 C60 C55 112.9(7)
F5 C60 C55 112.5(6)
F6 C60 C55 110.9(6)
F4B C60 C55 112.9(6)
F5B C60 C55 111.4(8)
C66 C61 C62 116.1(3)
C66 C61 B1 122.7(3)
C62 C61 B1 121.0(3)
C63 C62 C61 121.6(3)
C63 C62 H62 119.2
C61 C62 H62 119.2
C64 C63 C62 121.5(3)
C64 C63 C67 119.4(3)
C62 C63 C67 119.1(3)
C63 C64 C65 117.6(3)
C63 C64 H64 121.2
C65 C64 H64 121.2
C66 C65 C64 121.0(3)
C66 C65 C68 119.9(3)
C64 C65 C68 119.1(3)
C65 C66 C61 122.1(3)
C65 C66 H66 119.0
C61 C66 H66 119.0
F7B C67 F9 124.8(16)
F7B C67 F7 72(3)
F9 C67 F7 106.5(6)
F7B C67 F8B 106.7(19)
F9 C67 F8B 33(2)
F7 C67 F8B 131.8(14)
F7B C67 F8 33(3)
F9 C67 F8 105.6(6)
F7 C67 F8 104.0(5)
F8B C67 F8 78(2)
F7B C67 F9B 108.2(18)
F9 C67 F9B 69.7(19)
F7 C67 F9B 41.1(19)
F8B C67 F9B 101.7(16)
F8 C67 F9B 131.3(11)
F7B C67 C63 116.6(13)
F9 C67 C63 113.7(4)
F7 C67 C63 113.4(4)
F8B C67 C63 109.5(12)
F8 C67 C63 112.8(5)
F9B C67 C63 112.9(8)
F12B C68 F10B 113(2)
F12B C68 F12 72(2)
F10B C68 F12 122.8(14)
F12B C68 F11 122.0(15)
F10B C68 F11 19.4(17)
F12 C68 F11 107.2(8)
F12B C68 F10 34(3)
F10B C68 F10 87.4(14)
F12 C68 F10 104.9(7)
F11 C68 F10 103.3(7)
F12B C68 F11B 104.5(18)
F10B C68 F11B 96.5(18)
F12 C68 F11B 35.5(14)
F11 C68 F11B 77.6(15)
F10 C68 F11B 131.7(13)
F12B C68 C65 117.7(11)
F10B C68 C65 112.1(14)
F12 C68 C65 113.7(5)
F11 C68 C65 114.8(6)
F10 C68 C65 112.0(5)
F11B C68 C65 110.8(10)
C70 C69 C74 114.9(3)
C70 C69 B1 122.5(3)
C74 C69 B1 122.3(3)
C71 C70 C69 122.6(4)
C71 C70 H70 118.7
C69 C70 H70 118.7
C72 C71 C70 120.8(4)
C72 C71 C75 118.8(4)
C70 C71 C75 120.4(4)
C71 C72 C73 118.0(4)
C71 C72 H72 121.0
C73 C72 H72 121.0
C74 C73 C72 120.6(4)
C74 C73 C76 121.0(4)
C72 C73 C76 118.3(4)
C73 C74 C69 123.1(3)
C73 C74 H74 118.5
C69 C74 H74 118.5
F14 C75 F15 105.0(4)
F14 C75 F13 105.3(4)
F15 C75 F13 104.7(4)
F14 C75 C71 112.9(3)
F15 C75 C71 114.1(4)
F13 C75 C71 113.9(4)
F16B C76 F17 123.5(11)
F16B C76 F16 34.0(14)
F17 C76 F16 105.2(10)
F16B C76 F18 71.5(13)
F17 C76 F18 106.3(10)
F16 C76 F18 104.1(9)
F16B C76 F17B 106.8(12)
F17 C76 F17B 33.3(12)
F16 C76 F17B 78.0(13)
F18 C76 F17B 132.3(11)
F16B C76 F18B 106.1(12)
F17 C76 F18B 69.9(14)
F16 C76 F18B 130.6(11)
F18 C76 F18B 40.5(12)
F17B C76 F18B 102.1(12)
F16B C76 C73 117.2(10)
F17 C76 C73 115.5(6)
F16 C76 C73 113.2(9)
F18 C76 C73 111.6(7)
F17B C76 C73 110.8(9)
F18B C76 C73 112.6(7)
C82 C77 C78 115.4(3)
C82 C77 B1 122.3(3)
C78 C77 B1 122.0(3)
C79 C78 C77 122.5(3)
C79 C78 H78 118.8
C77 C78 H78 118.8
C78 C79 C80 121.2(3)
C78 C79 C84 118.9(3)
C80 C79 C84 120.0(3)
C81 C80 C79 117.4(3)
C81 C80 H80 121.3
C79 C80 H80 121.3
C80 C81 C82 121.1(3)
C80 C81 C83 121.1(3)
C82 C81 C83 117.9(3)
C77 C82 C81 122.4(3)
C77 C82 H82 118.8
C81 C82 H82 118.8
F19 C83 F21 106.6(3)
F19 C83 F20 105.6(3)
F21 C83 F20 105.4(3)
F19 C83 C81 113.1(3)
F21 C83 C81 113.8(3)
F20 C83 C81 111.7(3)
F22B C84 F23 119.5(12)
F22B C84 F22 74.9(13)
F23 C84 F22 113.3(10)
F22B C84 F24B 107.5(16)
F23 C84 F24B 18.2(15)
F22 C84 F24B 126.0(12)
F22B C84 F24 26(2)
F23 C84 F24 103.7(13)
F22 C84 F24 100.4(11)
F24B C84 F24 87.7(10)
F22B C84 F23B 109.0(11)
F23 C84 F23B 81.7(10)
F22 C84 F23B 38.2(7)
F24B C84 F23B 98.7(11)
F24 C84 F23B 130.6(14)
F22B C84 C79 115.9(8)
F23 C84 C79 113.7(8)
F22 C84 C79 113.7(7)
F24B C84 C79 112.7(7)
F24 C84 C79 110.6(7)
F23B C84 C79 111.6(9)
Cl2 C1S Cl1 113.5(3)
Cl2 C1S H1S1 108.9
Cl1 C1S H1S1 108.9
Cl2 C1S H1S2 108.9
Cl1 C1S H1S2 108.9
H1S1 C1S H1S2 107.7

loop_
_geom_bond_atom_site_label_1
_geom_bond_atom_site_label_2
_geom_bond_distance
Zn1 C51 2.006(3)
Zn1 N2 2.061(3)
Zn1 N1 2.063(3)
P1 N1 1.611(3)
P1 C13 1.790(4)
P1 C14 1.796(4)
P1 C1 1.811(4)
P2 N2 1.602(3)
P2 C33 1.791(4)
P2 C32 1.795(4)
P2 C11 1.808(4)
O1 C12 1.382(4)
O1 C6 1.384(4)
N1 C20 1.456(4)
N2 C39 1.463(4)
C1 C6 1.378(5)
C1 C2 1.399(5)
C2 C3 1.377(6)
C2 H2 0.9500
C3 C4 1.367(7)
C3 H3 0.9500
C4 C5 1.402(6)
C4 H4 0.9500
C5 C6 1.393(5)
C5 C7 1.433(6)
C7 C12 1.389(5)
C7 C8 1.396(5)
C8 C9 1.372(7)
C8 H8 0.9500
C9 C10 1.389(6)
C9 H9 0.9500
C10 C11 1.403(5)
C10 H10 0.9500
C11 C12 1.380(5)
C13 H13A 0.9800
C13 H13B 0.9800
C13 H13C 0.9800
C14 C15 1.364(6)
C14 C19 1.387(6)
C15 C16 1.406(6)
C15 H15 0.9500
C16 C17 1.351(9)
C16 H16 0.9500
C17 C18 1.327(9)
C17 H17 0.9500
C18 C19 1.411(7)
C18 H18 0.9500
C19 H19 0.9500
C20 C21 1.411(5)
C20 C25 1.414(5)
C21 C22 1.388(5)
C21 C29 1.519(5)
C22 C23 1.382(6)
C22 H22 0.9500
C23 C24 1.388(6)
C23 H23 0.9500
C24 C25 1.404(5)
C24 H24 0.9500
C25 C26 1.502(5)
C26 C28 1.516(5)
C26 C27 1.540(6)
C26 H26 1.0000
C27 H27A 0.9800
C27 H27B 0.9800
C27 H27C 0.9800
C28 H28A 0.9800
C28 H28B 0.9800
C28 H28C 0.9800
C29 C31 1.521(6)
C29 C30 1.538(5)
C29 H29 1.0000
C30 H30A 0.9800
C30 H30B 0.9800
C30 H30C 0.9800
C31 H31A 0.9800
C31 H31B 0.9800
C31 H31C 0.9800
C32 H32A 0.9800
C32 H32B 0.9800
C32 H32C 0.9800
C33 C38 1.390(6)
C33 C34 1.390(5)
C34 C35 1.389(8)
C34 H34 0.9500
C35 C36 1.367(9)
C35 H35 0.9500
C36 C37 1.366(8)
C36 H36 0.9500
C37 C38 1.379(5)
C37 H37 0.9500
C38 H38 0.9500
C39 C40 1.397(5)
C39 C44 1.407(5)
C40 C41 1.397(5)
C40 C48 1.513(5)
C41 C42 1.373(5)
C41 H41 0.9500
C42 C43 1.375(5)
C42 H42 0.9500
C43 C44 1.401(5)
C43 H43 0.9500
C44 C45 1.518(5)
C45 C47 1.518(6)
C45 C46 1.523(5)
C45 H45 1.0000
C46 H46A 0.9800
C46 H46B 0.9800
C46 H46C 0.9800
C47 H47A 0.9800
C47 H47B 0.9800
C47 H47C 0.9800
C48 C49 1.484(7)
C48 C50 1.492(7)
C48 H48 1.0000
C49 H49A 0.9800
C49 H49B 0.9800
C49 H49C 0.9800
C50 H50A 0.9800
C50 H50B 0.9800
C50 H50C 0.9800
B1 C69 1.628(5)
B1 C53 1.638(5)
B1 C61 1.643(5)
B1 C77 1.650(5)
C51 C52 1.525(5)
C51 H51A 0.9900
C51 H51B 0.9900
C52 H52A 0.9800
C52 H52B 0.9800
C52 H52C 0.9800
C53 C58 1.394(5)
C53 C54 1.408(5)
C54 C55 1.385(5)
C54 H54 0.9500
C55 C56 1.389(5)
C55 C60 1.511(5)
C56 C57 1.384(5)
C56 H56 0.9500
C57 C58 1.383(5)
C57 C59 1.485(5)
C58 H58 0.9500
C59 F3 1.326(4)
C59 F1 1.333(5)
C59 F2 1.333(4)
C60 F6B 1.229(16)
C60 F4 1.246(13)
C60 F5 1.316(10)
C60 F6 1.327(11)
C60 F4B 1.347(11)
C60 F5B 1.401(14)
C61 C66 1.398(5)
C61 C62 1.401(5)
C62 C63 1.389(5)
C62 H62 0.9500
C63 C64 1.385(5)
C63 C67 1.489(5)
C64 C65 1.389(5)
C64 H64 0.9500
C65 C66 1.389(5)
C65 C68 1.487(5)
C66 H66 0.9500
C67 F7B 1.21(2)
C67 F9 1.296(7)
C67 F7 1.300(6)
C67 F8B 1.32(2)
C67 F8 1.335(7)
C67 F9B 1.37(2)
C68 F12B 1.251(19)
C68 F10B 1.28(2)
C68 F12 1.289(8)
C68 F11 1.305(11)
C68 F10 1.339(8)
C68 F11B 1.40(2)
C69 C70 1.401(5)
C69 C74 1.405(5)
C70 C71 1.389(5)
C70 H70 0.9500
C71 C72 1.381(6)
C71 C75 1.480(5)
C72 C73 1.393(6)
C72 H72 0.9500
C73 C74 1.374(5)
C73 C76 1.486(6)
C74 H74 0.9500
C75 F14 1.327(5)
C75 F15 1.334(5)
C75 F13 1.340(5)
C76 F16B 1.244(14)
C76 F17 1.278(13)
C76 F16 1.301(12)
C76 F18 1.309(12)
C76 F17B 1.315(15)
C76 F18B 1.324(13)
C77 C82 1.390(5)
C77 C78 1.407(5)
C78 C79 1.375(5)
C78 H78 0.9500
C79 C80 1.395(5)
C79 C84 1.492(5)
C80 C81 1.383(5)
C80 H80 0.9500
C81 C82 1.394(5)
C81 C83 1.487(5)
C82 H82 0.9500
C83 F19 1.328(4)
C83 F21 1.330(4)
C83 F20 1.351(4)
C84 F22B 1.257(16)
C84 F23 1.263(13)
C84 F22 1.290(10)
C84 F24B 1.306(11)
C84 F24 1.356(12)
C84 F23B 1.367(12)
Cl1 C1S 1.743(6)
Cl2 C1S 1.697(7)
C1S H1S1 0.9900
C1S H1S2 0.9900

loop_
_geom_torsion_atom_site_label_1
_geom_torsion_atom_site_label_2
_geom_torsion_atom_site_label_3
_geom_torsion_atom_site_label_4
_geom_torsion
C13 P1 N1 C20 -16.3(3)
C14 P1 N1 C20 -136.1(3)
C1 P1 N1 C20 106.2(3)
C13 P1 N1 Zn1 157.71(19)
C14 P1 N1 Zn1 37.9(2)
C1 P1 N1 Zn1 -79.77(19)
C51 Zn1 N1 C20 116.0(3)
N2 Zn1 N1 C20 -66.9(3)
C51 Zn1 N1 P1 -57.5(2)
N2 Zn1 N1 P1 119.63(15)
C33 P2 N2 C39 -138.2(2)
C32 P2 N2 C39 -17.7(3)
C11 P2 N2 C39 101.8(2)
C33 P2 N2 Zn1 53.1(3)
C32 P2 N2 Zn1 173.6(2)
C11 P2 N2 Zn1 -66.9(3)
C51 Zn1 N2 C39 2.0(2)
N1 Zn1 N2 C39 -175.43(18)
C51 Zn1 N2 P2 171.3(2)
N1 Zn1 N2 P2 -6.1(3)
N1 P1 C1 C6 16.1(4)
C13 P1 C1 C6 141.4(3)
C14 P1 C1 C6 -107.2(3)
N1 P1 C1 C2 -162.5(3)
C13 P1 C1 C2 -37.3(4)
C14 P1 C1 C2 74.1(4)
C6 C1 C2 C3 -0.7(6)
P1 C1 C2 C3 178.1(3)
C1 C2 C3 C4 -1.3(7)
C2 C3 C4 C5 1.5(7)
C3 C4 C5 C6 0.2(6)
C3 C4 C5 C7 -178.7(5)
C2 C1 C6 O1 -179.3(3)
P1 C1 C6 O1 1.9(5)
C2 C1 C6 C5 2.6(5)
P1 C1 C6 C5 -176.2(3)
C12 O1 C6 C1 -176.6(3)
C12 O1 C6 C5 1.7(4)
C4 C5 C6 C1 -2.4(6)
C7 C5 C6 C1 176.8(3)
C4 C5 C6 O1 179.3(3)
C7 C5 C6 O1 -1.5(4)
C6 C5 C7 C12 0.7(4)
C4 C5 C7 C12 179.7(5)
C6 C5 C7 C8 -177.7(4)
C4 C5 C7 C8 1.2(8)
C12 C7 C8 C9 1.1(6)
C5 C7 C8 C9 179.4(4)
C7 C8 C9 C10 0.6(7)
C8 C9 C10 C11 -1.2(7)
C9 C10 C11 C12 0.0(6)
C9 C10 C11 P2 179.9(3)
N2 P2 C11 C12 38.9(4)
C33 P2 C11 C12 -83.6(3)
C32 P2 C11 C12 162.8(3)
N2 P2 C11 C10 -141.0(3)
C33 P2 C11 C10 96.5(4)
C32 P2 C11 C10 -17.1(4)
C10 C11 C12 O1 -179.9(3)
P2 C11 C12 O1 0.2(5)
C10 C11 C12 C7 1.8(6)
P2 C11 C12 C7 -178.1(3)
C6 O1 C12 C11 -179.8(3)
C6 O1 C12 C7 -1.2(4)
C8 C7 C12 C11 -2.4(6)
C5 C7 C12 C11 178.8(4)
C8 C7 C12 O1 179.1(3)
C5 C7 C12 O1 0.3(4)
N1 P1 C14 C15 -105.9(4)
C13 P1 C14 C15 130.6(4)
C1 P1 C14 C15 18.0(4)
N1 P1 C14 C19 74.5(4)
C13 P1 C14 C19 -49.0(4)
C1 P1 C14 C19 -161.6(4)
C19 C14 C15 C16 -0.7(7)
P1 C14 C15 C16 179.7(4)
C14 C15 C16 C17 1.0(8)
C15 C16 C17 C18 -1.3(11)
C16 C17 C18 C19 1.2(12)
C15 C14 C19 C18 0.6(8)
P1 C14 C19 C18 -179.7(5)
C17 C18 C19 C14 -0.9(10)
P1 N1 C20 C21 -60.7(4)
Zn1 N1 C20 C21 126.1(3)
P1 N1 C20 C25 118.4(3)
Zn1 N1 C20 C25 -54.8(4)
C25 C20 C21 C22 -3.1(6)
N1 C20 C21 C22 176.0(4)
C25 C20 C21 C29 175.2(4)
N1 C20 C21 C29 -5.8(6)
C20 C21 C22 C23 1.5(7)
C29 C21 C22 C23 -176.8(4)
C21 C22 C23 C24 0.4(8)
C22 C23 C24 C25 -0.7(8)
C23 C24 C25 C20 -0.8(7)
C23 C24 C25 C26 -179.6(5)
C21 C20 C25 C24 2.7(6)
N1 C20 C25 C24 -176.4(4)
C21 C20 C25 C26 -178.7(4)
N1 C20 C25 C26 2.3(5)
C24 C25 C26 C28 70.1(5)
C20 C25 C26 C28 -108.5(4)
C24 C25 C26 C27 -54.1(5)
C20 C25 C26 C27 127.2(4)
C22 C21 C29 C31 75.6(5)
C20 C21 C29 C31 -102.7(4)
C22 C21 C29 C30 -47.9(5)
C20 C21 C29 C30 133.9(4)
N2 P2 C33 C38 5.8(3)
C32 P2 C33 C38 -117.5(3)
C11 P2 C33 C38 131.3(3)
N2 P2 C33 C34 -175.9(3)
C32 P2 C33 C34 60.8(4)
C11 P2 C33 C34 -50.4(3)
C38 C33 C34 C35 0.9(6)
P2 C33 C34 C35 -177.4(4)
C33 C34 C35 C36 -1.8(8)
C34 C35 C36 C37 0.8(8)
C35 C36 C37 C38 1.2(7)
C36 C37 C38 C33 -2.0(6)
C34 C33 C38 C37 1.0(6)
P2 C33 C38 C37 179.2(3)
P2 N2 C39 C40 98.4(3)
Zn1 N2 C39 C40 -90.0(3)
P2 N2 C39 C44 -85.3(3)
Zn1 N2 C39 C44 86.2(3)
C44 C39 C40 C41 0.3(5)
N2 C39 C40 C41 176.6(3)
C44 C39 C40 C48 -176.2(3)
N2 C39 C40 C48 0.0(5)
C39 C40 C41 C42 0.9(5)
C48 C40 C41 C42 177.6(4)
C40 C41 C42 C43 -1.0(6)
C41 C42 C43 C44 -0.1(6)
C42 C43 C44 C39 1.2(6)
C42 C43 C44 C45 -177.1(4)
C40 C39 C44 C43 -1.4(5)
N2 C39 C44 C43 -177.6(3)
C40 C39 C44 C45 176.9(3)
N2 C39 C44 C45 0.7(5)
C43 C44 C45 C47 60.2(5)
C39 C44 C45 C47 -118.1(4)
C43 C44 C45 C46 -63.3(5)
C39 C44 C45 C46 118.4(4)
C39 C40 C48 C49 118.3(5)
C41 C40 C48 C49 -58.2(6)
C39 C40 C48 C50 -119.3(5)
C41 C40 C48 C50 64.2(6)
N2 Zn1 C51 C52 129.4(3)
N1 Zn1 C51 C52 -53.1(4)
C69 B1 C53 C58 151.7(3)
C61 B1 C53 C58 -83.9(4)
C77 B1 C53 C58 35.3(4)
C69 B1 C53 C54 -30.5(4)
C61 B1 C53 C54 94.0(4)
C77 B1 C53 C54 -146.9(3)
C58 C53 C54 C55 -3.0(5)
B1 C53 C54 C55 179.0(3)
C53 C54 C55 C56 1.4(6)
C53 C54 C55 C60 -178.0(4)
C54 C55 C56 C57 1.1(5)
C60 C55 C56 C57 -179.6(4)
C55 C56 C57 C58 -1.7(5)
C55 C56 C57 C59 179.0(3)
C56 C57 C58 C53 -0.1(5)
C59 C57 C58 C53 179.2(3)
C54 C53 C58 C57 2.4(5)
B1 C53 C58 C57 -179.6(3)
C58 C57 C59 F3 -42.9(5)
C56 C57 C59 F3 136.4(4)
C58 C57 C59 F1 76.7(4)
C56 C57 C59 F1 -104.0(4)
C58 C57 C59 F2 -163.8(3)
C56 C57 C59 F2 15.5(5)
C54 C55 C60 F6B 122(3)
C56 C55 C60 F6B -57(3)
C54 C55 C60 F4 -87.9(15)
C56 C55 C60 F4 92.7(14)
C54 C55 C60 F5 154.6(6)
C56 C55 C60 F5 -24.8(7)
C54 C55 C60 F6 41.4(15)
C56 C55 C60 F6 -138.0(14)
C54 C55 C60 F4B -10.7(14)
C56 C55 C60 F4B 169.9(13)
C54 C55 C60 F5B -114.2(10)
C56 C55 C60 F5B 66.4(10)
C69 B1 C61 C66 -148.6(3)
C53 B1 C61 C66 87.3(4)
C77 B1 C61 C66 -31.8(4)
C69 B1 C61 C62 35.8(4)
C53 B1 C61 C62 -88.3(4)
C77 B1 C61 C62 152.6(3)
C66 C61 C62 C63 1.7(5)
B1 C61 C62 C63 177.5(3)
C61 C62 C63 C64 -0.6(5)
C61 C62 C63 C67 178.2(3)
C62 C63 C64 C65 -0.6(5)
C67 C63 C64 C65 -179.4(3)
C63 C64 C65 C66 0.6(5)
C63 C64 C65 C68 178.6(3)
C64 C65 C66 C61 0.5(5)
C68 C65 C66 C61 -177.5(3)
C62 C61 C66 C65 -1.6(5)
B1 C61 C66 C65 -177.4(3)
C64 C63 C67 F7B -33(3)
C62 C63 C67 F7B 148(3)
C64 C63 C67 F9 123.4(8)
C62 C63 C67 F9 -55.5(8)
C64 C63 C67 F7 -114.8(7)
C62 C63 C67 F7 66.3(7)
C64 C63 C67 F8B 88(3)
C62 C63 C67 F8B -91(3)
C64 C63 C67 F8 3.2(6)
C62 C63 C67 F8 -175.7(5)
C64 C63 C67 F9B -160(3)
C62 C63 C67 F9B 21(3)
C66 C65 C68 F12B -180(3)
C64 C65 C68 F12B 2(4)
C66 C65 C68 F10B -46.3(17)
C64 C65 C68 F10B 135.7(16)
C66 C65 C68 F12 98.6(10)
C64 C65 C68 F12 -79.3(10)
C66 C65 C68 F11 -25.4(10)
C64 C65 C68 F11 156.7(10)
C66 C65 C68 F10 -142.7(6)
C64 C65 C68 F10 39.4(7)
C66 C65 C68 F11B 60(2)
C64 C65 C68 F11B -118(2)
C53 B1 C69 C70 154.5(3)
C61 B1 C69 C70 34.9(4)
C77 B1 C69 C70 -85.5(4)
C53 B1 C69 C74 -31.8(4)
C61 B1 C69 C74 -151.5(3)
C77 B1 C69 C74 88.2(4)
C74 C69 C70 C71 0.3(5)
B1 C69 C70 C71 174.4(3)
C69 C70 C71 C72 1.1(5)
C69 C70 C71 C75 -176.9(3)
C70 C71 C72 C73 -1.6(5)
C75 C71 C72 C73 176.5(3)
C71 C72 C73 C74 0.7(5)
C71 C72 C73 C76 178.6(4)
C72 C73 C74 C69 0.7(6)
C76 C73 C74 C69 -177.2(4)
C70 C69 C74 C73 -1.1(5)
B1 C69 C74 C73 -175.3(3)
C72 C71 C75 F14 -93.2(5)
C70 C71 C75 F14 84.9(5)
C72 C71 C75 F15 26.6(5)
C70 C71 C75 F15 -155.3(4)
C72 C71 C75 F13 146.7(4)
C70 C71 C75 F13 -35.2(5)
C74 C73 C76 F16B -174(2)
C72 C73 C76 F16B 8(2)
C74 C73 C76 F17 -15.1(15)
C72 C73 C76 F17 167.0(14)
C74 C73 C76 F16 -136.6(12)
C72 C73 C76 F16 45.6(13)
C74 C73 C76 F18 106.4(14)
C72 C73 C76 F18 -71.4(14)
C74 C73 C76 F17B -51.1(19)
C72 C73 C76 F17B 131.0(19)
C74 C73 C76 F18B 63(2)
C72 C73 C76 F18B -115(2)
C69 B1 C77 C82 -87.7(4)
C53 B1 C77 C82 34.1(4)
C61 B1 C77 C82 149.9(3)
C69 B1 C77 C78 86.4(4)
C53 B1 C77 C78 -151.8(3)
C61 B1 C77 C78 -36.0(4)
C82 C77 C78 C79 -3.1(5)
B1 C77 C78 C79 -177.7(3)
C77 C78 C79 C80 1.0(5)
C77 C78 C79 C84 -178.9(3)
C78 C79 C80 C81 1.3(5)
C84 C79 C80 C81 -178.7(3)
C79 C80 C81 C82 -1.4(5)
C79 C80 C81 C83 177.9(3)
C78 C77 C82 C81 3.1(5)
B1 C77 C82 C81 177.6(3)
C80 C81 C82 C77 -1.0(5)
C83 C81 C82 C77 179.8(3)
C80 C81 C83 F19 126.0(3)
C82 C81 C83 F19 -54.8(4)
C80 C81 C83 F21 4.2(5)
C82 C81 C83 F21 -176.6(3)
C80 C81 C83 F20 -115.0(4)
C82 C81 C83 F20 64.2(4)
C78 C79 C84 F22B 88(3)
C80 C79 C84 F22B -92(3)
C78 C79 C84 F23 -56.3(16)
C80 C79 C84 F23 123.8(16)
C78 C79 C84 F22 172.0(17)
C80 C79 C84 F22 -7.9(18)
C78 C79 C84 F24B -36.5(10)
C80 C79 C84 F24B 143.6(9)
C78 C79 C84 F24 59.9(9)
C80 C79 C84 F24 -120.1(8)
C78 C79 C84 F23B -146.5(18)
C80 C79 C84 F23B 33.6(19)
